data_4114742
loop_
_publ_author_name
'Man-kit Leung'
'Ashis B. Mandal'
'Chih-Chieh Wang'
'Gene-Hsiang Lee'
'Shie-Ming Peng'
'Hsing-Ling Cheng'
'Guor-Rong Her'
'Ito Chao'
'Hsiu-Feng Lu'
'Ying-Chieh Sun'
'Mei-Ying Shiao'
'Pi-Tai Chou'

_publ_section_title
;
 Self-Complementarity of Oligo-2-aminopyridines: A New Class of
 Hydrogen-Bonded Ladders
;
_journal_name_full 'Journal of the American Chemical Society'
_journal_page_first 4287
_journal_page_last 4297
_journal_paper_doi 10.1021/ja011679p
_journal_volume 124
_journal_year 2002
_chemical_formula_sum 'C19 H19 N3'
_chemical_formula_weight 289.37
_chemical_name_systematic
; 
 ? 
;
_space_group_IT_number 4
_symmetry_cell_setting monoclinic
_symmetry_space_group_name_Hall 'P 2yb'
_symmetry_space_group_name_H-M 'P 1 21 1'
_atom_sites_solution_hydrogens geom
_atom_sites_solution_primary direct
_atom_sites_solution_secondary difmap
_audit_creation_method SHELXL
_cell_angle_alpha 90.00
_cell_angle_beta 100.692(1)
_cell_angle_gamma 90.00
_cell_formula_units_Z 4
_cell_length_a 12.9834(5)
_cell_length_b 5.6602(2)
_cell_length_c 21.9238(7)
_cell_measurement_reflns_used 2668
_cell_measurement_temperature 295(2)
_cell_volume 1583.18(10)
_computing_cell_refinement 'Siemens SAINT'
_computing_data_collection 'Siemens SMART'
_computing_data_reduction 'Siemens SAINT'
_computing_molecular_graphics 'Siemens SHELXTL'
_computing_publication_material 'Siemens SHELXTL'
_computing_structure_refinement 'SHELXL-93 (Sheldrick, 1993)'
_computing_structure_solution 'SHELXS-86 (Sheldrick, 1990)'
_diffrn_ambient_temperature 295(2)
_diffrn_measurement_device 'Siemens SMART CCD'
_diffrn_measurement_method '\w scans'
_diffrn_radiation_monochromator graphite
_diffrn_radiation_source 'fine-focus sealed tube'
_diffrn_radiation_type MoK\a
_diffrn_radiation_wavelength 0.71073
_diffrn_reflns_av_R_equivalents 0.0429
_diffrn_reflns_av_sigmaI/netI 0.0706
_diffrn_reflns_limit_h_max 17
_diffrn_reflns_limit_h_min -16
_diffrn_reflns_limit_k_max 6
_diffrn_reflns_limit_k_min -7
_diffrn_reflns_limit_l_max 28
_diffrn_reflns_limit_l_min -28
_diffrn_reflns_number 6855
_diffrn_reflns_theta_max 25.99
_diffrn_reflns_theta_min 0.95
_diffrn_standards_decay_% 0
_exptl_absorpt_coefficient_mu 0.073
_exptl_absorpt_correction_T_max 0.9280
_exptl_absorpt_correction_T_min 0.7832
_exptl_absorpt_correction_type ' empirical used sadabs'
_exptl_crystal_colour 'light yellow'
_exptl_crystal_density_diffrn 1.214
_exptl_crystal_density_meas ?
_exptl_crystal_description plate
_exptl_crystal_F_000 616
_exptl_crystal_size_max 0.60
_exptl_crystal_size_mid 0.12
_exptl_crystal_size_min 0.06
_refine_diff_density_max 0.170
_refine_diff_density_min -0.161
_refine_diff_density_rms 0.043
_refine_ls_abs_structure_details 'Flack H D (1983), Acta Cryst. A39, 876-881'
_refine_ls_abs_structure_Flack -0.44(368)
_refine_ls_extinction_coef 0.0160(16)
_refine_ls_extinction_expression Fc^*^=kFc[1+0.001xFc^2^\l^3^/sin(2\q)]^-1/4^
_refine_ls_extinction_method SHELXL
_refine_ls_goodness_of_fit_all 1.109
_refine_ls_goodness_of_fit_obs 1.175
_refine_ls_matrix_type full
_refine_ls_number_parameters 414
_refine_ls_number_reflns 4891
_refine_ls_number_restraints 1
_refine_ls_restrained_S_all 1.109
_refine_ls_restrained_S_obs 1.175
_refine_ls_R_factor_all 0.1027
_refine_ls_R_factor_obs 0.0627
_refine_ls_shift/esd_max 0.000
_refine_ls_shift/esd_mean 0.000
_refine_ls_structure_factor_coef Fsqd
_refine_ls_weighting_details 'w=1/[\s^2^(Fo^2^)+(0.0427P)^2^+0.1687P] where P=(Fo^2^+2Fc^2^)/3'
_refine_ls_weighting_scheme calc
_refine_ls_wR_factor_all 0.1270
_refine_ls_wR_factor_obs 0.1087
_reflns_number_observed 3318
_reflns_number_total 4894
_reflns_observed_criterion >2sigma(I)
_cod_data_source_file ja011679p_2.cif
_cod_data_source_block ic6463
_cod_depositor_comments
;
The following automatic conversions were performed:

'_exptl_crystal_density_meas' value 'not_measured' was changed to '?'
- the value is perceived as not measured.

Automatic conversion script
Id: cif_fix_values 3008 2015-01-20 13:52:24Z robertas 

The following automatic conversions were performed:

'_refine_ls_weighting_scheme' value 'calc
w=1/[\s^2^(Fo^2^)+(0.0427P)^2^+0.1687P] where P=(Fo^2^+2Fc^2^)/3' was
changed to 'calc'. New tag '_refine_ls_weighting_details' was
created. The value of the new tag was set to
'w=1/[\s^2^(Fo^2^)+(0.0427P)^2^+0.1687P] where P=(Fo^2^+2Fc^2^)/3'.

Automatic conversion script
Id: cif_fix_values 3143 2015-03-26 13:38:13Z robertas 
;
_cod_database_code 4114742

loop_
_symmetry_equiv_pos_as_xyz
'x, y, z'
'-x, y+1/2, -z'

loop_
_atom_site_aniso_label
_atom_site_aniso_U_11
_atom_site_aniso_U_22
_atom_site_aniso_U_33
_atom_site_aniso_U_23
_atom_site_aniso_U_13
_atom_site_aniso_U_12
N1 0.035(2) 0.077(3) 0.063(2) -0.014(2) 0.015(2) -0.002(2)
N2 0.036(2) 0.054(2) 0.043(2) 0.000(2) 0.0098(13) -0.004(2)
N3 0.056(2) 0.085(3) 0.055(2) -0.020(2) 0.024(2) -0.014(2)
N4 0.055(2) 0.067(3) 0.039(2) 0.002(2) 0.007(2) -0.012(2)
N5 0.042(2) 0.061(2) 0.043(2) 0.001(2) 0.0102(14) 0.001(2)
N6 0.059(2) 0.081(3) 0.062(2) -0.002(2) 0.020(2) -0.022(2)
C1 0.039(2) 0.059(3) 0.044(2) 0.005(2) 0.009(2) 0.008(2)
C2 0.040(2) 0.076(3) 0.055(2) -0.006(3) 0.016(2) -0.006(2)
C3 0.043(2) 0.093(4) 0.054(2) -0.002(3) 0.018(2) 0.002(3)
C4 0.049(2) 0.084(3) 0.040(2) -0.004(2) 0.012(2) 0.007(2)
C5 0.036(2) 0.063(3) 0.043(2) 0.004(2) 0.005(2) 0.005(2)
C6 0.053(2) 0.056(3) 0.058(2) -0.002(2) 0.013(2) 0.005(2)
C7 0.047(2) 0.043(3) 0.039(2) -0.002(2) 0.007(2) 0.002(2)
C8 0.052(2) 0.052(3) 0.054(2) -0.002(2) 0.012(2) -0.005(2)
C9 0.065(3) 0.066(3) 0.046(2) 0.006(2) 0.008(2) 0.009(3)
C10 0.040(2) 0.084(4) 0.058(2) -0.007(3) 0.002(2) 0.002(3)
C11 0.054(3) 0.065(3) 0.068(3) 0.002(3) 0.010(2) -0.012(2)
C12 0.055(2) 0.050(3) 0.055(2) 0.009(2) 0.016(2) -0.003(2)
C13 0.060(3) 0.069(3) 0.060(2) -0.009(3) 0.011(2) 0.001(2)
C14 0.057(2) 0.046(3) 0.042(2) -0.005(2) 0.006(2) 0.005(2)
C15 0.071(3) 0.056(3) 0.058(2) 0.001(2) 0.006(2) -0.007(2)
C16 0.068(3) 0.076(4) 0.060(3) -0.002(3) -0.007(2) 0.009(3)
C17 0.063(3) 0.080(4) 0.063(3) -0.017(3) 0.013(2) -0.016(3)
C18 0.094(4) 0.052(3) 0.066(3) -0.004(3) 0.029(3) -0.008(3)
C19 0.075(3) 0.057(3) 0.054(2) 0.006(2) 0.011(2) 0.007(2)
C20 0.043(2) 0.056(3) 0.041(2) 0.001(2) 0.008(2) 0.004(2)
C21 0.057(2) 0.074(3) 0.043(2) -0.003(2) 0.013(2) -0.008(2)
C22 0.069(3) 0.086(4) 0.044(2) 0.008(3) 0.021(2) 0.004(3)
C23 0.055(2) 0.069(3) 0.056(2) 0.006(3) 0.021(2) -0.009(2)
C24 0.039(2) 0.059(3) 0.055(2) 0.002(2) 0.004(2) 0.007(2)
C25 0.055(2) 0.048(3) 0.061(2) 0.001(2) 0.007(2) -0.006(2)
C26 0.049(2) 0.047(3) 0.049(2) 0.002(2) 0.011(2) -0.004(2)
C27 0.074(3) 0.058(3) 0.068(3) -0.012(3) 0.012(2) -0.005(2)
C28 0.086(4) 0.089(4) 0.057(3) -0.017(3) 0.001(3) -0.017(3)
C29 0.059(3) 0.093(4) 0.058(3) 0.017(3) 0.000(2) -0.010(3)
C30 0.060(3) 0.071(3) 0.066(3) 0.009(3) 0.014(2) 0.008(2)
C31 0.064(3) 0.063(3) 0.050(2) -0.007(2) 0.008(2) 0.002(2)
C32 0.055(2) 0.073(4) 0.088(3) 0.018(3) 0.007(2) -0.011(2)
C33 0.048(2) 0.042(3) 0.066(2) 0.004(2) 0.013(2) -0.007(2)
C34 0.070(3) 0.048(3) 0.099(4) -0.001(3) 0.031(3) 0.005(2)
C35 0.118(4) 0.052(3) 0.087(4) -0.027(3) 0.048(3) -0.019(3)
C36 0.096(4) 0.080(4) 0.059(3) -0.010(3) 0.015(3) -0.025(3)
C37 0.066(3) 0.076(4) 0.061(3) 0.002(3) 0.010(2) -0.001(3)
C38 0.067(3) 0.044(3) 0.057(2) -0.007(2) 0.015(2) -0.002(2)

loop_
_atom_site_label
_atom_site_type_symbol
_atom_site_fract_x
_atom_site_fract_y
_atom_site_fract_z
_atom_site_U_iso_or_equiv
_atom_site_thermal_displace_type
_atom_site_occupancy
_atom_site_calc_flag
_atom_site_refinement_flags
N1 N -0.3863(2) -1.0708(7) -0.0135(2) 0.0574(10) Uani 1 d .
H1 H -0.4381(22) -1.0624(58) -0.0017(13) 0.024(9) Uiso 1 d .
N2 N -0.4648(2) -1.3705(6) -0.07600(13) 0.0442(8) Uani 1 d .
N3 N -0.5524(3) -1.6620(8) -0.1364(2) 0.0634(11) Uani 1 d .
H3 H -0.5920(23) -1.6589(64) -0.1132(13) 0.032(10) Uiso 1 d .
N4 N 0.4589(2) -0.1403(7) 0.42682(14) 0.0538(9) Uani 1 d .
H4 H 0.4739(23) -0.1682(64) 0.4707(14) 0.048(10) Uiso 1 d .
N5 N 0.5802(2) 0.1579(6) 0.44451(12) 0.0481(8) Uani 1 d .
N6 N 0.7044(3) 0.4478(8) 0.4698(2) 0.0664(11) Uani 1 d .
H6 H 0.6836(31) 0.4515(93) 0.5048(20) 0.089(17) Uiso 1 d .
C1 C -0.3849(3) -1.2169(7) -0.0630(2) 0.0470(10) Uani 1 d .
C2 C -0.3033(3) -1.2087(8) -0.0966(2) 0.0562(11) Uani 1 d .
H2A H -0.2484(3) -1.1014(8) -0.0867(2) 0.067 Uiso 1 calc R
C3 C -0.3073(3) -1.3650(9) -0.1447(2) 0.0623(12) Uani 1 d .
H3A H -0.2541(3) -1.3637(9) -0.1679(2) 0.075 Uiso 1 calc R
C4 C -0.3879(3) -1.5230(8) -0.1595(2) 0.0575(11) Uani 1 d .
H4A H -0.3901(3) -1.6295(8) -0.1921(2) 0.069 Uiso 1 calc R
C5 C -0.4668(3) -1.5184(8) -0.1240(2) 0.0474(10) Uani 1 d .
C6 C -0.3190(3) -0.8650(8) -0.0008(2) 0.0553(11) Uani 1 d .
H6A H -0.3494(3) -0.7584(8) 0.0256(2) 0.066 Uiso 1 calc R
H6B H -0.3182(3) -0.7836(8) -0.0396(2) 0.066 Uiso 1 calc R
C7 C -0.2069(3) -0.9166(7) 0.0300(2) 0.0433(9) Uani 1 d .
C8 C -0.1784(3) -1.1209(8) 0.0632(2) 0.0522(10) Uani 1 d .
H8A H -0.2287(3) -1.2350(8) 0.0662(2) 0.063 Uiso 1 calc R
C9 C -0.0749(3) -1.1574(9) 0.0921(2) 0.0590(11) Uani 1 d .
H9A H -0.0565(3) -1.2951(9) 0.1146(2) 0.071 Uiso 1 calc R
C10 C -0.0003(3) -0.9912(9) 0.0875(2) 0.0612(12) Uani 1 d .
H10A H 0.0688(3) -1.0152(9) 0.1073(2) 0.073 Uiso 1 calc R
C11 C -0.0275(3) -0.7891(9) 0.0538(2) 0.0620(12) Uani 1 d .
H11A H 0.0232(3) -0.6765(9) 0.0503(2) 0.074 Uiso 1 calc R
C12 C -0.1299(3) -0.7535(7) 0.0252(2) 0.0528(11) Uani 1 d .
H12A H -0.1475(3) -0.6167(7) 0.0021(2) 0.063 Uiso 1 calc R
C13 C -0.5697(3) -1.8395(8) -0.1847(2) 0.0630(12) Uani 1 d .
H13A H -0.5271(3) -1.9773(8) -0.1712(2) 0.076 Uiso 1 calc R
H13B H -0.5484(3) -1.7779(8) -0.2217(2) 0.076 Uiso 1 calc R
C14 C -0.6833(3) -1.9101(7) -0.1996(2) 0.0486(10) Uani 1 d .
C15 C -0.7551(3) -1.7674(8) -0.2371(2) 0.0626(12) Uani 1 d .
H15A H -0.7324(3) -1.6302(8) -0.2539(2) 0.075 Uiso 1 calc R
C16 C -0.8606(3) -1.8266(9) -0.2501(2) 0.0703(13) Uani 1 d .
H16A H -0.9084(3) -1.7292(9) -0.2752(2) 0.084 Uiso 1 calc R
C17 C -0.8940(3) -2.0294(10) -0.2256(2) 0.0684(13) Uani 1 d .
H17A H -0.9646(3) -2.0702(10) -0.2343(2) 0.082 Uiso 1 calc R
C18 C -0.8241(4) -2.1715(9) -0.1886(2) 0.0690(12) Uani 1 d .
H18A H -0.8470(4) -2.3088(9) -0.1720(2) 0.083 Uiso 1 calc R
C19 C -0.7187(3) -2.1116(8) -0.1755(2) 0.0622(12) Uani 1 d .
H19A H -0.6714(3) -2.2092(8) -0.1501(2) 0.075 Uiso 1 calc R
C20 C 0.5225(3) 0.0169(7) 0.4029(2) 0.0466(10) Uani 1 d .
C21 C 0.5246(3) 0.0281(8) 0.3394(2) 0.0572(11) Uani 1 d .
H21A H 0.4831(3) -0.0711(8) 0.3111(2) 0.069 Uiso 1 calc R
C22 C 0.5902(3) 0.1911(9) 0.3205(2) 0.0649(13) Uani 1 d .
H22A H 0.5933(3) 0.2021(9) 0.2785(2) 0.078 Uiso 1 calc R
C23 C 0.6509(3) 0.3376(8) 0.3616(2) 0.0588(11) Uani 1 d .
H23A H 0.6948(3) 0.4484(8) 0.3483(2) 0.071 Uiso 1 calc R
C24 C 0.6452(3) 0.3157(8) 0.4248(2) 0.0514(10) Uani 1 d .
C25 C 0.4091(3) -0.3381(8) 0.3907(2) 0.0550(11) Uani 1 d .
H25A H 0.3868(3) -0.4510(8) 0.4189(2) 0.066 Uiso 1 calc R
H25B H 0.4610(3) -0.4156(8) 0.3710(2) 0.066 Uiso 1 calc R
C26 C 0.3160(3) -0.2762(7) 0.3413(2) 0.0479(10) Uani 1 d .
C27 C 0.2862(3) -0.4252(8) 0.2915(2) 0.0668(12) Uani 1 d .
H27A H 0.3250(3) -0.5611(8) 0.2881(2) 0.080 Uiso 1 calc R
C28 C 0.1994(4) -0.3748(10) 0.2464(2) 0.0791(14) Uani 1 d .
H28A H 0.1800(4) -0.4773(10) 0.2131(2) 0.095 Uiso 1 calc R
C29 C 0.1424(3) -0.1771(11) 0.2506(2) 0.0716(13) Uani 1 d .
H29A H 0.0837(3) -0.1447(11) 0.2204(2) 0.086 Uiso 1 calc R
C30 C 0.1711(3) -0.0255(9) 0.2990(2) 0.0655(12) Uani 1 d .
H30A H 0.1327(3) 0.1115(9) 0.3017(2) 0.079 Uiso 1 calc R
C31 C 0.2579(3) -0.0763(8) 0.3445(2) 0.0591(11) Uani 1 d .
H31A H 0.2769(3) 0.0273(8) 0.3776(2) 0.071 Uiso 1 calc R
C32 C 0.7728(3) 0.6404(9) 0.4584(2) 0.0725(13) Uani 1 d .
H32A H 0.7312(3) 0.7808(9) 0.4462(2) 0.087 Uiso 1 calc R
H32B H 0.8081(3) 0.5979(9) 0.4247(2) 0.087 Uiso 1 calc R
C33 C 0.8533(3) 0.6916(8) 0.5163(2) 0.0514(10) Uani 1 d .
C34 C 0.8511(3) 0.8959(8) 0.5500(2) 0.0705(13) Uani 1 d .
H34A H 0.7974(3) 1.0049(8) 0.5385(2) 0.085 Uiso 1 calc R
C35 C 0.9290(4) 0.9387(10) 0.6012(2) 0.082(2) Uani 1 d .
H35A H 0.9262(4) 1.0751(10) 0.6245(2) 0.098 Uiso 1 calc R
C36 C 1.0097(4) 0.7832(11) 0.6179(2) 0.0782(15) Uani 1 d .
H36A H 1.0628(4) 0.8153(11) 0.6516(2) 0.094 Uiso 1 calc R
C37 C 1.0117(3) 0.5811(9) 0.5847(2) 0.0678(13) Uani 1 d .
H37A H 1.0661(3) 0.4738(9) 0.5962(2) 0.081 Uiso 1 calc R
C38 C 0.9342(3) 0.5337(8) 0.5344(2) 0.0556(11) Uani 1 d .
H38A H 0.9363(3) 0.3939(8) 0.5123(2) 0.067 Uiso 1 calc R

loop_
_atom_type_symbol
_atom_type_description
_atom_type_scat_dispersion_real
_atom_type_scat_dispersion_imag
_atom_type_scat_source
C C 0.0033 0.0016 'International Tables Vol C Tables 4.2.6.8 and 6.1.1.4'
H H 0.0000 0.0000 'International Tables Vol C Tables 4.2.6.8 and 6.1.1.4'
N N 0.0061 0.0033 'International Tables Vol C Tables 4.2.6.8 and 6.1.1.4'

loop_
_geom_angle_atom_site_label_1
_geom_angle_atom_site_label_2
_geom_angle_atom_site_label_3
_geom_angle
C1 N1 C6 122.8(3)
C5 N2 C1 118.1(3)
C5 N3 C13 124.8(3)
C20 N4 C25 121.8(3)
C20 N5 C24 118.7(3)
C24 N6 C32 124.6(4)
N2 C1 N1 115.8(3)
N2 C1 C2 122.8(4)
N1 C1 C2 121.4(4)
C3 C2 C1 117.3(4)
C4 C3 C2 121.5(3)
C3 C4 C5 117.6(4)
N2 C5 N3 115.1(3)
N2 C5 C4 122.7(4)
N3 C5 C4 122.2(4)
N1 C6 C7 115.2(4)
C12 C7 C8 118.3(3)
C12 C7 C6 119.2(4)
C8 C7 C6 122.6(3)
C7 C8 C9 120.5(4)
C10 C9 C8 120.2(4)
C9 C10 C11 119.8(4)
C10 C11 C12 119.9(4)
C11 C12 C7 121.3(4)
N3 C13 C14 110.9(3)
C19 C14 C15 118.6(4)
C19 C14 C13 121.4(4)
C15 C14 C13 120.0(4)
C14 C15 C16 120.8(4)
C17 C16 C15 119.6(4)
C18 C17 C16 120.2(4)
C17 C18 C19 120.1(4)
C14 C19 C18 120.8(4)
N5 C20 N4 115.2(3)
N5 C20 C21 122.8(4)
N4 C20 C21 122.0(4)
C22 C21 C20 117.3(4)
C23 C22 C21 121.7(4)
C22 C23 C24 117.9(4)
N5 C24 N6 115.7(3)
N5 C24 C23 121.6(4)
N6 C24 C23 122.8(4)
N4 C25 C26 115.4(3)
C31 C26 C27 118.1(4)
C31 C26 C25 122.1(4)
C27 C26 C25 119.8(4)
C26 C27 C28 120.7(4)
C29 C28 C27 120.3(4)
C28 C29 C30 119.9(4)
C29 C30 C31 119.8(4)
C26 C31 C30 121.1(4)
N6 C32 C33 110.3(3)
C34 C33 C38 118.7(4)
C34 C33 C32 122.1(4)
C38 C33 C32 119.1(4)
C33 C34 C35 119.8(4)
C36 C35 C34 120.8(5)
C37 C36 C35 119.3(4)
C36 C37 C38 120.7(5)
C37 C38 C33 120.6(4)

loop_
_geom_bond_atom_site_label_1
_geom_bond_atom_site_label_2
_geom_bond_distance
N1 C1 1.367(5)
N1 C6 1.452(5)
N2 C5 1.341(4)
N2 C1 1.343(4)
N3 C5 1.363(5)
N3 C13 1.447(5)
N4 C20 1.381(5)
N4 C25 1.452(5)
N5 C20 1.332(4)
N5 C24 1.354(5)
N6 C24 1.359(5)
N6 C32 1.456(5)
C1 C2 1.399(5)
C2 C3 1.371(5)
C3 C4 1.369(5)
C4 C5 1.397(5)
C6 C7 1.515(4)
C7 C12 1.379(5)
C7 C8 1.380(5)
C8 C9 1.390(5)
C9 C10 1.368(6)
C10 C11 1.373(6)
C11 C12 1.376(5)
C13 C14 1.505(5)
C14 C19 1.371(5)
C14 C15 1.383(5)
C15 C16 1.388(5)
C16 C17 1.372(6)
C17 C18 1.363(6)
C18 C19 1.387(5)
C20 C21 1.401(5)
C21 C22 1.371(5)
C22 C23 1.364(5)
C23 C24 1.405(5)
C25 C26 1.507(5)
C26 C31 1.369(5)
C26 C27 1.378(5)
C27 C28 1.384(6)
C28 C29 1.354(7)
C29 C30 1.362(6)
C30 C31 1.389(5)
C32 C33 1.515(5)
C33 C34 1.376(6)
C33 C38 1.381(5)
C34 C35 1.386(6)
C35 C36 1.366(7)
C36 C37 1.358(6)
C37 C38 1.375(5)
